data_4034119
loop_
_publ_author_name
'Zhu, Shuai'
'Chen, Chunqi'
'Duan, Kang'
'Sun, Yun-Ming'
'Li, Shuai-Shuai'
'Liu, Qing'
'Xiao, Jian'

_publ_section_title
;
 Cascade [1,5]-Hydride Transfer/Cyclization for Synthesis of [3,4]-Fused
 Oxindoles.
;
_journal_issue 13
_journal_name_full 'The Journal of organic chemistry'
_journal_page_first 8440
_journal_page_last 8448
_journal_paper_doi 10.1021/acs.joc.9b00489
_journal_volume 84
_journal_year 2019
_chemical_formula_sum 'C56.5 H45 Cl N4 O6'
_chemical_formula_weight 911.41
_space_group_IT_number 15
_space_group_name_Hall '-C 2yc'
_space_group_name_H-M_alt 'C 1 2/c 1'
_symmetry_cell_setting monoclinic
_symmetry_space_group_name_H-M 'C 1 2/c 1'
_atom_sites_solution_hydrogens geom
_atom_sites_solution_primary direct
_atom_sites_solution_secondary difmap
_audit_creation_method SHELXL-97
_cell_angle_alpha 90.00
_cell_angle_beta 91.672(4)
_cell_angle_gamma 90.00
_cell_formula_units_Z 8
_cell_length_a 53.283(2)
_cell_length_b 7.9450(2)
_cell_length_c 20.8497(7)
_cell_measurement_reflns_used 5244
_cell_measurement_temperature 293(2)
_cell_measurement_theta_max 71.4750
_cell_measurement_theta_min 4.4870
_cell_volume 8822.6(5)
_computing_structure_refinement 'SHELXL-97 (Sheldrick, 1997)'
_computing_structure_solution 'SHELXS-97 (Sheldrick, 1990)'
_diffrn_ambient_temperature 293(2)
_diffrn_measured_fraction_theta_full 1.000
_diffrn_measured_fraction_theta_max 1.000
_diffrn_measurement_device_type 'Xcalibur, Eos, Gemini'
_diffrn_radiation_monochromator graphite
_diffrn_radiation_source 'fine-focus sealed tube'
_diffrn_radiation_type CuK\a
_diffrn_radiation_wavelength 1.54184
_diffrn_reflns_av_R_equivalents 0.0379
_diffrn_reflns_av_sigmaI/netI 0.0353
_diffrn_reflns_limit_h_max 63
_diffrn_reflns_limit_h_min -63
_diffrn_reflns_limit_k_max 5
_diffrn_reflns_limit_k_min -9
_diffrn_reflns_limit_l_max 24
_diffrn_reflns_limit_l_min -23
_diffrn_reflns_number 28658
_diffrn_reflns_theta_full 67.25
_diffrn_reflns_theta_max 67.25
_diffrn_reflns_theta_min 3.32
_exptl_absorpt_coefficient_mu 1.257
_exptl_absorpt_correction_T_max 0.9172
_exptl_absorpt_correction_T_min 0.9061
_exptl_absorpt_correction_type multi-scan
_exptl_absorpt_process_details sadabs
_exptl_crystal_colour white
_exptl_crystal_density_diffrn 1.372
_exptl_crystal_density_method 'not measured'
_exptl_crystal_description block
_exptl_crystal_F_000 3816
_exptl_crystal_size_max 0.08
_exptl_crystal_size_mid 0.07
_exptl_crystal_size_min 0.07
_refine_diff_density_max 0.334
_refine_diff_density_min -1.221
_refine_diff_density_rms 0.070
_refine_ls_extinction_method none
_refine_ls_goodness_of_fit_ref 1.039
_refine_ls_hydrogen_treatment constr
_refine_ls_matrix_type full
_refine_ls_number_parameters 609
_refine_ls_number_reflns 7924
_refine_ls_number_restraints 0
_refine_ls_restrained_S_all 1.039
_refine_ls_R_factor_all 0.0955
_refine_ls_R_factor_gt 0.0725
_refine_ls_shift/su_max 0.000
_refine_ls_shift/su_mean 0.000
_refine_ls_structure_factor_coef Fsqd
_refine_ls_weighting_details 'calc w=1/[\s^2^(Fo^2^)+(0.1406P)^2^+13.4394P] where P=(Fo^2^+2Fc^2^)/3'
_refine_ls_weighting_scheme calc
_refine_ls_wR_factor_gt 0.2203
_refine_ls_wR_factor_ref 0.2434
_reflns_number_gt 5705
_reflns_number_total 7924
_reflns_threshold_expression >2sigma(I)
_cod_data_source_file jo9b00489_si_002.cif
_cod_data_source_block exp_7576
_cod_original_sg_symbol_H-M C2/c
_cod_original_formula_sum 'C56.50 H45 Cl N4 O6'
_cod_database_code 4034119

loop_
_symmetry_equiv_pos_as_xyz
'x, y, z'
'-x, y, -z+1/2'
'x+1/2, y+1/2, z'
'-x+1/2, y+1/2, -z+1/2'
'-x, -y, -z'
'x, -y, z-1/2'
'-x+1/2, -y+1/2, -z'
'x+1/2, -y+1/2, z-1/2'

loop_
_atom_site_label
_atom_site_type_symbol
_atom_site_fract_x
_atom_site_fract_y
_atom_site_fract_z
_atom_site_U_iso_or_equiv
_atom_site_adp_type
_atom_site_occupancy
_atom_site_symmetry_multiplicity
_atom_site_calc_flag
_atom_site_refinement_flags
Cl1 Cl 0.51684(4) 0.9444(3) 0.30633(10) 0.1318(8) Uani 1 1 d .
N1 N 0.31709(6) 0.3993(3) 0.68387(13) 0.0428(7) Uani 1 1 d .
N2 N 0.35675(5) 0.3145(4) 0.49641(13) 0.0407(6) Uani 1 1 d .
N3 N 0.39023(6) 0.9327(4) 0.53388(14) 0.0465(7) Uani 1 1 d .
N4 N 0.42294(6) 0.8623(4) 0.33670(14) 0.0494(7) Uani 1 1 d .
O1 O 0.27724(5) 0.3798(3) 0.63901(12) 0.0530(6) Uani 1 1 d .
O2 O 0.32331(5) 0.6537(3) 0.54364(13) 0.0522(7) Uani 1 1 d .
O3 O 0.27743(5) 0.1811(3) 0.47276(12) 0.0478(6) Uani 1 1 d .
O4 O 0.47027(5) 1.0683(3) 0.53725(14) 0.0584(7) Uani 1 1 d .
O5 O 0.42163(5) 0.5934(3) 0.48296(14) 0.0558(7) Uani 1 1 d .
O6 O 0.46400(6) 0.8596(4) 0.37386(13) 0.0629(7) Uani 1 1 d .
C1 C 0.43409(8) 0.6034(4) 0.27695(16) 0.0479(9) Uani 1 1 d .
C2 C 0.45108(9) 0.5371(5) 0.23568(19) 0.0641(11) Uani 1 1 d .
H2 H 0.4588 0.6075 0.2066 0.077 Uiso 1 1 calc R
C3 C 0.45696(10) 0.3668(6) 0.2365(2) 0.0698(12) Uani 1 1 d .
H3 H 0.4688 0.3244 0.2090 0.084 Uiso 1 1 calc R
C4 C 0.44521(9) 0.2622(5) 0.2779(2) 0.0662(12) Uani 1 1 d .
H4 H 0.4491 0.1481 0.2788 0.079 Uiso 1 1 calc R
C5 C 0.42770(9) 0.3255(5) 0.3184(2) 0.0622(11) Uani 1 1 d .
H5 H 0.4194 0.2540 0.3459 0.075 Uiso 1 1 calc R
C6 C 0.42247(8) 0.4951(5) 0.31802(19) 0.0532(9) Uani 1 1 d .
H6 H 0.4108 0.5374 0.3462 0.064 Uiso 1 1 calc R
C7 C 0.42764(9) 0.7885(5) 0.27439(18) 0.0591(11) Uani 1 1 d .
H7A H 0.4413 0.8487 0.2552 0.071 Uiso 1 1 calc R
H7B H 0.4128 0.8036 0.2468 0.071 Uiso 1 1 calc R
C8 C 0.39899(7) 0.8806(4) 0.36325(17) 0.0471(8) Uani 1 1 d .
C9 C 0.37532(8) 0.8415(5) 0.3383(2) 0.0591(11) Uani 1 1 d .
H9 H 0.3726 0.8144 0.2953 0.071 Uiso 1 1 calc R
C10 C 0.35580(8) 0.8448(5) 0.3810(2) 0.0585(10) Uani 1 1 d .
H10 H 0.3396 0.8257 0.3652 0.070 Uiso 1 1 calc R
C11 C 0.35930(7) 0.8752(5) 0.4460(2) 0.0516(9) Uani 1 1 d .
H11 H 0.3459 0.8686 0.4734 0.062 Uiso 1 1 calc R
C12 C 0.38355(7) 0.9164(4) 0.47021(17) 0.0437(8) Uani 1 1 d .
C13 C 0.40250(7) 0.9308(4) 0.42629(16) 0.0419(8) Uani 1 1 d .
C14 C 0.42985(7) 0.9540(4) 0.44208(16) 0.0406(7) Uani 1 1 d .
H14 H 0.4333 1.0751 0.4441 0.049 Uiso 1 1 calc R
C15 C 0.44180(7) 0.8840(4) 0.38262(17) 0.0462(8) Uani 1 1 d .
C16 C 0.43629(6) 0.8777(4) 0.50853(16) 0.0380(7) Uani 1 1 d .
C17 C 0.43715(6) 0.6852(4) 0.50769(15) 0.0377(7) Uani 1 1 d .
C18 C 0.46099(6) 0.6317(4) 0.54055(15) 0.0362(7) Uani 1 1 d .
C19 C 0.46922(7) 0.4697(4) 0.55421(17) 0.0446(8) Uani 1 1 d .
H19 H 0.4593 0.3768 0.5441 0.053 Uiso 1 1 calc R
C20 C 0.49259(7) 0.4507(5) 0.58318(18) 0.0507(9) Uani 1 1 d .
H20 H 0.4984 0.3434 0.5934 0.061 Uiso 1 1 calc R
C21 C 0.50751(7) 0.5893(5) 0.59739(18) 0.0518(9) Uani 1 1 d .
H21 H 0.5233 0.5730 0.6168 0.062 Uiso 1 1 calc R
C22 C 0.49959(6) 0.7519(5) 0.58340(17) 0.0458(8) Uani 1 1 d .
H22 H 0.5097 0.8444 0.5929 0.055 Uiso 1 1 calc R
C23 C 0.47593(6) 0.7711(4) 0.55470(15) 0.0376(7) Uani 1 1 d .
C24 C 0.46263(6) 0.9266(4) 0.53396(15) 0.0393(7) Uani 1 1 d .
C25 C 0.41657(6) 0.9525(4) 0.55492(16) 0.0415(8) Uani 1 1 d .
H25 H 0.4199 1.0735 0.5588 0.050 Uiso 1 1 calc R
C26 C 0.37402(7) 0.8838(5) 0.58596(18) 0.0522(9) Uani 1 1 d .
H26A H 0.3693 0.7662 0.5826 0.063 Uiso 1 1 calc R
H26B H 0.3590 0.9523 0.5862 0.063 Uiso 1 1 calc R
C27 C 0.39039(8) 0.9151(5) 0.64534(19) 0.0574(10) Uani 1 1 d .
H27A H 0.3860 0.8397 0.6798 0.069 Uiso 1 1 calc R
H27B H 0.3888 1.0305 0.6600 0.069 Uiso 1 1 calc R
C28 C 0.41673(8) 0.8798(5) 0.62263(18) 0.0534(9) Uani 1 1 d .
H28A H 0.4201 0.7599 0.6221 0.064 Uiso 1 1 calc R
H28B H 0.4292 0.9351 0.6500 0.064 Uiso 1 1 calc R
C29 C 0.28788(6) 0.6178(4) 0.47128(15) 0.0366(7) Uani 1 1 d .
C30 C 0.28105(7) 0.7798(4) 0.45366(17) 0.0444(8) Uani 1 1 d .
H30 H 0.2905 0.8724 0.4674 0.053 Uiso 1 1 calc R
C31 C 0.25980(7) 0.7990(5) 0.41508(18) 0.0519(9) Uani 1 1 d .
H31 H 0.2550 0.9063 0.4019 0.062 Uiso 1 1 calc R
C32 C 0.24545(7) 0.6608(5) 0.39540(18) 0.0525(9) Uani 1 1 d .
H32 H 0.2312 0.6776 0.3695 0.063 Uiso 1 1 calc R
C33 C 0.25207(6) 0.4986(5) 0.41372(16) 0.0432(8) Uani 1 1 d .
H33 H 0.2424 0.4064 0.4008 0.052 Uiso 1 1 calc R
C34 C 0.27352(6) 0.4788(4) 0.45181(14) 0.0363(7) Uani 1 1 d .
C35 C 0.28506(6) 0.3225(4) 0.47829(14) 0.0342(7) Uani 1 1 d .
C36 C 0.31017(6) 0.3703(4) 0.51183(14) 0.0330(7) Uani 1 1 d .
C37 C 0.30929(6) 0.5628(4) 0.51272(15) 0.0350(7) Uani 1 1 d .
C38 C 0.33121(6) 0.2941(4) 0.47002(15) 0.0378(7) Uani 1 1 d .
H38 H 0.3280 0.1731 0.4660 0.045 Uiso 1 1 calc R
C39 C 0.37425(7) 0.3680(5) 0.44802(18) 0.0502(9) Uani 1 1 d .
H39A H 0.3897 0.3032 0.4509 0.060 Uiso 1 1 calc R
H39B H 0.3783 0.4866 0.4525 0.060 Uiso 1 1 calc R
C40 C 0.36004(7) 0.3340(5) 0.38513(17) 0.0523(9) Uani 1 1 d .
H40A H 0.3653 0.4100 0.3517 0.063 Uiso 1 1 calc R
H40B H 0.3624 0.2188 0.3711 0.063 Uiso 1 1 calc R
C41 C 0.33297(7) 0.3658(5) 0.40212(16) 0.0489(9) Uani 1 1 d .
H41A H 0.3215 0.3083 0.3725 0.059 Uiso 1 1 calc R
H41B H 0.3292 0.4852 0.4015 0.059 Uiso 1 1 calc R
C42 C 0.31428(6) 0.2938(4) 0.57935(14) 0.0352(7) Uani 1 1 d .
H42 H 0.3114 0.1721 0.5768 0.042 Uiso 1 1 calc R
C43 C 0.29982(7) 0.3638(4) 0.63542(16) 0.0403(8) Uani 1 1 d .
C44 C 0.34189(7) 0.3853(4) 0.66288(15) 0.0411(8) Uani 1 1 d .
C45 C 0.36456(8) 0.4372(5) 0.69131(17) 0.0517(9) Uani 1 1 d .
H45 H 0.3657 0.4722 0.7339 0.062 Uiso 1 1 calc R
C46 C 0.38535(7) 0.4342(5) 0.65292(19) 0.0517(9) Uani 1 1 d .
H46 H 0.4009 0.4636 0.6712 0.062 Uiso 1 1 calc R
C47 C 0.38421(7) 0.3900(5) 0.58923(18) 0.0473(8) Uani 1 1 d .
H47 H 0.3986 0.3933 0.5650 0.057 Uiso 1 1 calc R
C48 C 0.36103(6) 0.3393(4) 0.56099(16) 0.0402(7) Uani 1 1 d .
C49 C 0.34094(6) 0.3238(4) 0.60089(15) 0.0369(7) Uani 1 1 d .
C50 C 0.30938(8) 0.4711(4) 0.74487(16) 0.0510(9) Uani 1 1 d .
H50A H 0.3227 0.4523 0.7768 0.061 Uiso 1 1 calc R
H50B H 0.2947 0.4110 0.7588 0.061 Uiso 1 1 calc R
C51 C 0.30343(7) 0.6563(4) 0.74297(15) 0.0446(8) Uani 1 1 d .
C52 C 0.28234(8) 0.7168(5) 0.77294(18) 0.0560(10) Uani 1 1 d .
H52 H 0.2714 0.6409 0.7915 0.067 Uiso 1 1 calc R
C53 C 0.27720(10) 0.8847(6) 0.7758(2) 0.0704(12) Uani 1 1 d .
H53 H 0.2631 0.9227 0.7968 0.085 Uiso 1 1 calc R
C54 C 0.29302(11) 0.9976(6) 0.7474(3) 0.0790(14) Uani 1 1 d .
H54 H 0.2897 1.1124 0.7493 0.095 Uiso 1 1 calc R
C55 C 0.31368(10) 0.9405(5) 0.7161(3) 0.0770(14) Uani 1 1 d .
H55 H 0.3241 1.0168 0.6961 0.092 Uiso 1 1 calc R
C56 C 0.31900(8) 0.7714(5) 0.7141(2) 0.0613(11) Uani 1 1 d .
H56 H 0.3332 0.7340 0.6933 0.074 Uiso 1 1 calc R
C57 C 0.5000 0.8295(13) 0.2500 0.110(3) Uani 1 2 d S
H57A H 0.4884 0.7573 0.2722 0.132 Uiso 0.50 1 calc PR
H57B H 0.5116 0.7573 0.2278 0.132 Uiso 0.50 1 calc PR

loop_
_atom_site_aniso_label
_atom_site_aniso_U_11
_atom_site_aniso_U_22
_atom_site_aniso_U_33
_atom_site_aniso_U_23
_atom_site_aniso_U_13
_atom_site_aniso_U_12
Cl1 0.1277(15) 0.1445(17) 0.1253(14) -0.0518(12) 0.0361(11) -0.0337(12)
N1 0.0617(18) 0.0328(14) 0.0337(14) 0.0003(11) -0.0021(13) 0.0001(13)
N2 0.0388(15) 0.0436(15) 0.0396(15) -0.0003(12) -0.0039(11) 0.0013(12)
N3 0.0487(17) 0.0468(17) 0.0437(16) -0.0005(13) -0.0030(13) 0.0048(13)
N4 0.071(2) 0.0363(16) 0.0398(16) 0.0014(12) -0.0065(14) 0.0053(14)
O1 0.0507(15) 0.0552(16) 0.0534(15) -0.0018(12) 0.0073(12) 0.0008(12)
O2 0.0607(16) 0.0343(13) 0.0605(16) -0.0036(11) -0.0197(13) -0.0087(11)
O3 0.0522(14) 0.0270(12) 0.0635(15) -0.0018(10) -0.0098(12) -0.0070(10)
O4 0.0666(17) 0.0296(13) 0.0781(19) 0.0000(12) -0.0130(14) -0.0100(12)
O5 0.0568(15) 0.0359(13) 0.0737(18) -0.0031(12) -0.0184(13) -0.0085(11)
O6 0.0668(19) 0.0667(19) 0.0553(16) 0.0019(13) 0.0042(13) 0.0122(14)
C1 0.069(2) 0.0384(18) 0.0355(17) -0.0024(14) -0.0086(16) -0.0011(17)
C2 0.098(3) 0.050(2) 0.045(2) -0.0044(17) 0.016(2) -0.008(2)
C3 0.094(3) 0.050(2) 0.066(3) -0.019(2) 0.017(2) 0.002(2)
C4 0.089(3) 0.038(2) 0.072(3) -0.0083(19) -0.004(2) -0.001(2)
C5 0.077(3) 0.042(2) 0.068(3) 0.0063(19) 0.006(2) -0.0041(19)
C6 0.059(2) 0.047(2) 0.054(2) 0.0005(17) 0.0008(17) 0.0021(18)
C7 0.093(3) 0.045(2) 0.0391(19) 0.0006(16) -0.0034(19) 0.010(2)
C8 0.064(2) 0.0306(17) 0.0461(19) 0.0036(14) -0.0095(17) 0.0069(15)
C9 0.077(3) 0.044(2) 0.055(2) -0.0056(17) -0.026(2) 0.0062(19)
C10 0.058(2) 0.048(2) 0.069(3) -0.0027(19) -0.021(2) 0.0026(18)
C11 0.049(2) 0.0402(19) 0.065(2) 0.0008(17) -0.0100(18) 0.0066(16)
C12 0.050(2) 0.0315(17) 0.0492(19) -0.0006(14) -0.0096(16) 0.0078(14)
C13 0.0505(19) 0.0283(16) 0.0461(18) -0.0006(13) -0.0126(15) 0.0070(14)
C14 0.055(2) 0.0262(15) 0.0407(17) 0.0019(13) -0.0055(15) 0.0026(14)
C15 0.059(2) 0.0334(17) 0.0465(19) 0.0063(14) -0.0005(17) 0.0051(15)
C16 0.0446(18) 0.0282(16) 0.0406(17) 0.0005(13) -0.0066(14) -0.0012(13)
C17 0.0426(18) 0.0300(16) 0.0403(17) 0.0001(13) -0.0038(14) -0.0023(13)
C18 0.0451(18) 0.0285(15) 0.0349(16) -0.0004(12) 0.0004(13) 0.0005(13)
C19 0.060(2) 0.0270(16) 0.0471(19) 0.0003(14) 0.0014(16) 0.0019(15)
C20 0.061(2) 0.0381(19) 0.054(2) 0.0058(16) 0.0030(17) 0.0146(16)
C21 0.044(2) 0.061(2) 0.050(2) 0.0021(17) -0.0035(16) 0.0117(17)
C22 0.0425(18) 0.049(2) 0.0455(19) -0.0028(15) -0.0029(15) -0.0045(15)
C23 0.0449(18) 0.0332(16) 0.0347(16) -0.0015(13) -0.0011(13) -0.0022(13)
C24 0.0499(19) 0.0304(17) 0.0375(17) -0.0014(13) -0.0032(14) -0.0028(14)
C25 0.0493(19) 0.0314(16) 0.0432(18) -0.0049(13) -0.0071(15) 0.0021(14)
C26 0.050(2) 0.051(2) 0.055(2) -0.0021(17) 0.0032(17) 0.0032(17)
C27 0.068(3) 0.054(2) 0.050(2) -0.0060(18) 0.0032(19) 0.0011(19)
C28 0.063(2) 0.053(2) 0.044(2) -0.0010(16) -0.0033(17) 0.0006(18)
C29 0.0431(17) 0.0302(15) 0.0365(16) 0.0019(12) 0.0000(13) -0.0001(13)
C30 0.054(2) 0.0284(16) 0.050(2) 0.0041(14) -0.0005(16) 0.0010(14)
C31 0.062(2) 0.0404(19) 0.054(2) 0.0142(16) 0.0026(18) 0.0138(17)
C32 0.051(2) 0.058(2) 0.047(2) 0.0065(17) -0.0100(16) 0.0115(18)
C33 0.0415(18) 0.0475(19) 0.0402(17) -0.0020(14) -0.0041(14) -0.0005(15)
C34 0.0442(17) 0.0327(16) 0.0319(15) 0.0003(12) 0.0004(13) -0.0006(13)
C35 0.0413(17) 0.0284(15) 0.0326(15) -0.0028(12) -0.0025(13) -0.0004(13)
C36 0.0391(16) 0.0265(15) 0.0331(15) 0.0012(12) -0.0048(13) -0.0004(12)
C37 0.0412(17) 0.0277(15) 0.0358(16) 0.0006(12) -0.0038(13) -0.0024(13)
C38 0.0431(18) 0.0312(16) 0.0388(17) -0.0026(13) -0.0050(14) 0.0005(13)
C39 0.0450(19) 0.052(2) 0.053(2) -0.0005(17) 0.0029(16) -0.0026(16)
C40 0.061(2) 0.054(2) 0.043(2) -0.0005(16) 0.0045(17) 0.0000(18)
C41 0.052(2) 0.058(2) 0.0362(18) 0.0006(16) -0.0035(15) 0.0014(17)
C42 0.0460(18) 0.0256(15) 0.0336(16) 0.0017(12) -0.0053(13) 0.0019(12)
C43 0.054(2) 0.0272(16) 0.0393(17) 0.0063(13) -0.0003(15) -0.0001(14)
C44 0.055(2) 0.0325(16) 0.0348(16) 0.0042(13) -0.0106(15) 0.0044(14)
C45 0.071(3) 0.0422(19) 0.0407(19) 0.0030(15) -0.0226(18) 0.0010(17)
C46 0.051(2) 0.048(2) 0.055(2) 0.0092(17) -0.0212(18) -0.0004(16)
C47 0.0424(19) 0.0448(19) 0.054(2) 0.0048(16) -0.0121(16) 0.0048(15)
C48 0.0450(18) 0.0287(16) 0.0461(18) 0.0022(13) -0.0095(15) 0.0072(13)
C49 0.0445(18) 0.0278(15) 0.0377(16) 0.0045(12) -0.0088(14) 0.0043(13)
C50 0.081(3) 0.0397(19) 0.0322(17) 0.0023(14) 0.0038(17) -0.0018(18)
C51 0.061(2) 0.0416(19) 0.0312(16) -0.0018(14) -0.0002(15) -0.0032(16)
C52 0.066(2) 0.060(2) 0.043(2) 0.0015(17) 0.0062(18) -0.006(2)
C53 0.082(3) 0.060(3) 0.069(3) -0.011(2) 0.014(2) 0.015(2)
C54 0.108(4) 0.039(2) 0.091(4) -0.009(2) 0.006(3) 0.010(2)
C55 0.088(3) 0.041(2) 0.103(4) 0.007(2) 0.015(3) -0.009(2)
C56 0.065(3) 0.046(2) 0.074(3) 0.0028(19) 0.015(2) 0.0000(18)
C57 0.098(6) 0.123(8) 0.109(7) 0.000 0.004(5) 0.000

loop_
_atom_type_symbol
_atom_type_description
_atom_type_scat_dispersion_real
_atom_type_scat_dispersion_imag
_atom_type_scat_source
C C 0.0181 0.0091 'International Tables Vol C Tables 4.2.6.8 and 6.1.1.4'
H H 0.0000 0.0000 'International Tables Vol C Tables 4.2.6.8 and 6.1.1.4'
N N 0.0311 0.0180 'International Tables Vol C Tables 4.2.6.8 and 6.1.1.4'
O O 0.0492 0.0322 'International Tables Vol C Tables 4.2.6.8 and 6.1.1.4'
Cl Cl 0.3639 0.7018 'International Tables Vol C Tables 4.2.6.8 and 6.1.1.4'

loop_
_geom_angle_atom_site_label_1
_geom_angle_atom_site_label_2
_geom_angle_atom_site_label_3
_geom_angle
_geom_angle_site_symmetry_3
C43 N1 C44 111.7(3) .
C43 N1 C50 121.3(3) .
C44 N1 C50 126.2(3) .
C48 N2 C39 123.1(3) .
C48 N2 C38 120.7(3) .
C39 N2 C38 112.3(3) .
C12 N3 C26 123.6(3) .
C12 N3 C25 121.3(3) .
C26 N3 C25 112.8(3) .
C15 N4 C8 111.3(3) .
C15 N4 C7 122.0(3) .
C8 N4 C7 124.9(3) .
C2 C1 C6 117.9(4) .
C2 C1 C7 120.3(4) .
C6 C1 C7 121.7(4) .
C1 C2 C3 121.2(4) .
C4 C3 C2 119.6(4) .
C3 C4 C5 119.9(4) .
C4 C5 C6 119.8(4) .
C1 C6 C5 121.4(4) .
N4 C7 C1 114.0(3) .
C13 C8 C9 121.2(4) .
C13 C8 N4 107.7(3) .
C9 C8 N4 130.7(4) .
C8 C9 C10 116.5(4) .
C11 C10 C9 123.3(4) .
C10 C11 C12 119.1(4) .
N3 C12 C13 117.2(3) .
N3 C12 C11 125.3(4) .
C13 C12 C11 117.3(3) .
C8 C13 C12 121.6(3) .
C8 C13 C14 110.4(3) .
C12 C13 C14 126.0(3) .
C13 C14 C15 101.8(3) .
C13 C14 C16 109.8(3) .
C15 C14 C16 120.2(3) .
O6 C15 N4 124.6(4) .
O6 C15 C14 127.9(3) .
N4 C15 C14 107.4(3) .
C17 C16 C24 103.3(3) .
C17 C16 C14 112.9(3) .
C24 C16 C14 112.8(3) .
C17 C16 C25 114.0(3) .
C24 C16 C25 108.3(3) .
C14 C16 C25 105.7(3) .
O5 C17 C18 126.1(3) .
O5 C17 C16 126.0(3) .
C18 C17 C16 107.8(3) .
C19 C18 C23 121.3(3) .
C19 C18 C17 128.3(3) .
C23 C18 C17 110.3(3) .
C20 C19 C18 117.9(3) .
C19 C20 C21 120.9(3) .
C20 C21 C22 121.7(3) .
C21 C22 C23 117.4(3) .
C22 C23 C18 120.7(3) .
C22 C23 C24 129.6(3) .
C18 C23 C24 109.6(3) .
O4 C24 C23 127.4(3) .
O4 C24 C16 124.3(3) .
C23 C24 C16 108.3(3) .
N3 C25 C28 102.4(3) .
N3 C25 C16 115.3(3) .
C28 C25 C16 116.3(3) .
N3 C26 C27 103.0(3) .
C26 C27 C28 103.3(3) .
C27 C28 C25 103.8(3) .
C30 C29 C34 121.3(3) .
C30 C29 C37 128.5(3) .
C34 C29 C37 110.1(3) .
C31 C30 C29 117.6(3) .
C30 C31 C32 121.3(3) .
C33 C32 C31 121.2(3) .
C34 C33 C32 117.6(3) .
C33 C34 C29 121.0(3) .
C33 C34 C35 129.4(3) .
C29 C34 C35 109.6(3) .
O3 C35 C34 127.7(3) .
O3 C35 C36 124.3(3) .
C34 C35 C36 107.9(2) .
C37 C36 C35 103.1(2) .
C37 C36 C42 112.7(2) .
C35 C36 C42 114.6(2) .
C37 C36 C38 114.6(3) .
C35 C36 C38 106.2(2) .
C42 C36 C38 105.7(2) .
O2 C37 C29 126.1(3) .
O2 C37 C36 125.7(3) .
C29 C37 C36 108.2(3) .
N2 C38 C41 103.0(3) .
N2 C38 C36 115.0(3) .
C41 C38 C36 115.9(3) .
N2 C39 C40 103.5(3) .
C41 C40 C39 102.8(3) .
C40 C41 C38 103.8(3) .
C49 C42 C43 102.0(3) .
C49 C42 C36 108.6(3) .
C43 C42 C36 119.6(3) .
O1 C43 N1 125.2(3) .
O1 C43 C42 127.5(3) .
N1 C43 C42 107.2(3) .
C49 C44 C45 120.7(3) .
C49 C44 N1 108.0(3) .
C45 C44 N1 130.9(3) .
C46 C45 C44 116.6(3) .
C47 C46 C45 123.3(3) .
C46 C47 C48 119.3(4) .
N2 C48 C49 118.0(3) .
N2 C48 C47 124.6(3) .
C49 C48 C47 117.3(3) .
C48 C49 C44 121.6(3) .
C48 C49 C42 125.4(3) .
C44 C49 C42 110.2(3) .
N1 C50 C51 115.0(3) .
C56 C51 C52 118.1(4) .
C56 C51 C50 121.9(4) .
C52 C51 C50 120.0(3) .
C53 C52 C51 121.7(4) .
C52 C53 C54 119.5(4) .
C55 C54 C53 119.9(4) .
C54 C55 C56 120.4(4) .
C55 C56 C51 120.4(4) .
Cl1 C57 Cl1 115.9(6) 2_655

loop_
_geom_bond_atom_site_label_1
_geom_bond_atom_site_label_2
_geom_bond_distance
_geom_bond_site_symmetry_2
Cl1 C57 1.719(6) .
N1 C43 1.375(4) .
N1 C44 1.408(5) .
N1 C50 1.464(4) .
N2 C48 1.373(4) .
N2 C39 1.457(5) .
N2 C38 1.462(4) .
N3 C12 1.370(4) .
N3 C26 1.460(5) .
N3 C25 1.467(4) .
N4 C15 1.379(5) .
N4 C8 1.413(5) .
N4 C7 1.454(5) .
O1 C43 1.214(4) .
O2 C37 1.211(4) .
O3 C35 1.199(4) .
O4 C24 1.199(4) .
O5 C17 1.206(4) .
O6 C15 1.218(5) .
C1 C2 1.372(6) .
C1 C6 1.374(5) .
C1 C7 1.511(5) .
C2 C3 1.389(6) .
C3 C4 1.364(6) .
C4 C5 1.371(6) .
C5 C6 1.376(6) .
C8 C13 1.381(5) .
C8 C9 1.385(5) .
C9 C10 1.389(6) .
C10 C11 1.383(6) .
C11 C12 1.412(5) .
C12 C13 1.388(5) .
C13 C14 1.496(5) .
C14 C15 1.516(5) .
C14 C16 1.542(4) .
C16 C17 1.531(4) .
C16 C24 1.536(4) .
C16 C25 1.566(5) .
C17 C18 1.488(4) .
C18 C19 1.387(4) .
C18 C23 1.390(4) .
C19 C20 1.377(5) .
C20 C21 1.385(6) .
C21 C22 1.387(5) .
C22 C23 1.388(5) .
C23 C24 1.482(4) .
C25 C28 1.525(5) .
C26 C27 1.514(5) .
C27 C28 1.520(6) .
C29 C30 1.385(4) .
C29 C34 1.397(4) .
C29 C37 1.477(4) .
C30 C31 1.378(5) .
C31 C32 1.393(6) .
C32 C33 1.387(5) .
C33 C34 1.382(4) .
C34 C35 1.485(4) .
C35 C36 1.539(4) .
C36 C37 1.530(4) .
C36 C42 1.543(4) .
C36 C38 1.562(4) .
C38 C41 1.531(5) .
C39 C40 1.519(5) .
C40 C41 1.516(5) .
C42 C49 1.497(4) .
C42 C43 1.524(5) .
C44 C49 1.381(5) .
C44 C45 1.393(5) .
C45 C46 1.386(6) .
C46 C47 1.373(5) .
C47 C48 1.412(5) .
C48 C49 1.380(5) .
C50 C51 1.506(5) .
C51 C56 1.384(5) .
C51 C52 1.388(5) .
C52 C53 1.363(6) .
C53 C54 1.377(7) .
C54 C55 1.373(7) .
C55 C56 1.375(6) .
C57 Cl1 1.719(6) 2_655
